data_7129029
loop_
_publ_author_name
'Frenette, Brandon L.'
'Oma\~na, Alvaro A'
'Ferguson, Michael J.'
'Zhou, Yuqiao'
'Rivard, Eric'

_publ_section_title
;
 Access to adducts of parent iminoborane isomers, HBNH and
 NBH<sub>2</sub>, using frustrated Lewis pair chelation.
;
_journal_issue 83
_journal_name_full 'Chemical communications (Cambridge, England)'
_journal_page_first 10895
_journal_page_last 10898
_journal_paper_doi 10.1039/d1cc04923b
_journal_volume 57
_journal_year 2021
_chemical_formula_moiety 'C27 H49 B N3 P Si'
_chemical_formula_sum 'C27 H49 B N3 P Si'
_chemical_formula_weight 485.56
_chemical_name_common PB(N3SiMe3)
_chemical_properties_physical Air-sensitive,Moisture-sensitive
_space_group_crystal_system monoclinic
_space_group_IT_number 7
_space_group_name_Hall 'P -2yac'
_space_group_name_H-M_alt 'P 1 n 1'
_atom_sites_solution_hydrogens geom
_atom_sites_solution_primary dual
_audit_creation_date 2021-08-12
_audit_creation_method
;
Olex2 1.5
(compiled 2021.07.19 svn.r715e62df for OlexSys, GUI svn.r6383)
;
_audit_update_record
;
2021-09-18 deposited with the CCDC.	2021-09-22 downloaded from the CCDC.
;
_cell_angle_alpha 90
_cell_angle_beta 99.8940(10)
_cell_angle_gamma 90
_cell_formula_units_Z 2
_cell_length_a 9.4802(7)
_cell_length_b 10.2175(8)
_cell_length_c 15.3118(11)
_cell_measurement_reflns_used 9471
_cell_measurement_temperature 173.15
_cell_measurement_theta_max 27.01
_cell_measurement_theta_min 2.36
_cell_volume 1461.10(19)
_computing_cell_refinement 'SAINT V8.38A (Bruker, 2018)'
_computing_data_reduction 'SAINT V8.38A (Bruker, 2018)'
_computing_molecular_graphics 'Olex2 1.5 (Dolomanov et al., 2009)'
_computing_publication_material 'Olex2 1.5 (Dolomanov et al., 2009)'
_computing_structure_refinement 'SHELXL 2018/3 (Sheldrick, 2015)'
_computing_structure_solution 'SHELXT 2018/2 (Sheldrick, 2018)'
_diffrn_ambient_temperature 173.15
_diffrn_measured_fraction_theta_full 1.000
_diffrn_measured_fraction_theta_max 0.999
_diffrn_measurement_device_type 'Bruker APEX-II CCD'
_diffrn_measurement_method '\f and \w scans'
_diffrn_radiation_type MoK\a
_diffrn_radiation_wavelength 0.71073
_diffrn_reflns_av_R_equivalents 0.0302
_diffrn_reflns_av_unetI/netI 0.0277
_diffrn_reflns_Laue_measured_fraction_full 1.000
_diffrn_reflns_Laue_measured_fraction_max 0.999
_diffrn_reflns_limit_h_max 12
_diffrn_reflns_limit_h_min -12
_diffrn_reflns_limit_k_max 13
_diffrn_reflns_limit_k_min -13
_diffrn_reflns_limit_l_max 19
_diffrn_reflns_limit_l_min -19
_diffrn_reflns_number 26386
_diffrn_reflns_point_group_measured_fraction_full 1.000
_diffrn_reflns_point_group_measured_fraction_max 0.997
_diffrn_reflns_theta_full 25.242
_diffrn_reflns_theta_max 27.487
_diffrn_reflns_theta_min 1.993
_diffrn_source_current 30.0
_diffrn_source_power 1.35
_diffrn_source_voltage 45.0
_diffrn_standards_number 0
_exptl_absorpt_coefficient_mu 0.154
_exptl_absorpt_correction_T_max 1.0000
_exptl_absorpt_correction_T_min 0.9166
_exptl_absorpt_correction_type numerical
_exptl_absorpt_process_details
'SADABS 2016/2: Krause, L., Herbst-Irmer, R., Sheldrick G.M. & Stalke D.,  J. Appl. Cryst. 48 (2015) 3-10'
_exptl_crystal_colour colourless
_exptl_crystal_colour_primary colourless
_exptl_crystal_density_diffrn 1.104
_exptl_crystal_description fragment
_exptl_crystal_F_000 532
_exptl_crystal_recrystallization_method 'Re-crystallisation from solvent: pentane at -40C'
_exptl_crystal_size_max 0.265
_exptl_crystal_size_mid 0.199
_exptl_crystal_size_min 0.192
_refine_diff_density_max 0.245
_refine_diff_density_min -0.118
_refine_diff_density_rms 0.033
_refine_ls_abs_structure_details
;
 Flack x determined using 2960 quotients [(I+)-(I-)]/[(I+)+(I-)]
 (Parsons, Flack and Wagner, Acta Cryst. B69 (2013) 249-259).
;
_refine_ls_abs_structure_Flack 0.00(2)
_refine_ls_extinction_method none
_refine_ls_goodness_of_fit_ref 1.031
_refine_ls_hydrogen_treatment constr
_refine_ls_matrix_type full
_refine_ls_number_parameters 305
_refine_ls_number_reflns 6671
_refine_ls_number_restraints 2
_refine_ls_restrained_S_all 1.031
_refine_ls_R_factor_all 0.0328
_refine_ls_R_factor_gt 0.0301
_refine_ls_shift/su_max 0.000
_refine_ls_shift/su_mean 0.000
_refine_ls_structure_factor_coef Fsqd
_refine_ls_weighting_details 'w=1/[\s^2^(Fo^2^)+(0.0430P)^2^+0.1245P] where P=(Fo^2^+2Fc^2^)/3'
_refine_ls_weighting_scheme calc
_refine_ls_wR_factor_gt 0.0737
_refine_ls_wR_factor_ref 0.0755
_reflns_Friedel_coverage 0.993
_reflns_Friedel_fraction_full 1.000
_reflns_Friedel_fraction_max 0.995
_reflns_number_gt 6306
_reflns_number_total 6671
_reflns_threshold_expression 'I > 2\s(I)'
_cod_data_source_file d1cc04923b2.cif
_cod_data_source_block PB(N3SiMe3)
_cod_depositor_comments 'Adding full bibliography for 7129027--7129035.cif.'
_cod_database_code 7129029
_shelx_shelxl_version_number 2018/3
_shelx_space_group_comment
;
The symmetry employed for this shelxl refinement is uniquely defined
by the following loop, which should always be used as a source of
symmetry information in preference to the above space-group names.
They are only intended as comments.
;
_shelx_estimated_absorpt_t_max 0.971
_shelx_estimated_absorpt_t_min 0.960
_olex2_refinement_description
;
1. Fixed Uiso
 At 1.2 times of:
  All C(H) groups, All C(H,H) groups
 At 1.5 times of:
  All C(H,H,H) groups
2.a Ternary CH refined with riding coordinates:
 C13(H13), C10(H10), C19(H19), C7(H7)
2.b Secondary CH2 refined with riding coordinates:
 C24(H24A,H24B), C18(H18A,H18B), C20(H20A,H20B), C23(H23A,H23B), C22(H22A,
 H22B), C14(H14A,H14B), C15(H15A,H15B), C21(H21A,H21B), C16(H16A,H16B),
 C17(H17A,H17B)
2.c Aromatic/amide H refined with riding coordinates:
 C6(H6), C3(H3), C4(H4), C5(H5)
2.d Idealised Me refined as rotating group:
 C12(H12A,H12B,H12C), C9(H9A,H9B,H9C), C11(H11A,H11B,H11C), C8(H8A,H8B,H8C),
 C26(H26A,H26B,H26C), C25(H25A,H25B,H25C), C27(H27A,H27B,H27C)
;
_olex2_date_sample_data_collection 2021-08-11
_olex2_date_sample_submission 2021-08-11
_olex2_submission_original_sample_id riv21a7
_olex2_submission_special_instructions 'No special instructions were received'

loop_
_space_group_symop_operation_xyz
'x, y, z'
'x+1/2, -y, z+1/2'

loop_
_atom_site_label
_atom_site_type_symbol
_atom_site_fract_x
_atom_site_fract_y
_atom_site_fract_z
_atom_site_U_iso_or_equiv
_atom_site_adp_type
_atom_site_occupancy
_atom_site_site_symmetry_order
_atom_site_calc_flag
_atom_site_refinement_flags_posn
_atom_site_refinement_flags_adp
_atom_site_refinement_flags_occupancy
_atom_site_disorder_assembly
_atom_site_disorder_group
P1 P 0.35640(5) 0.72993(5) 0.49141(3) 0.02038(11) Uani 1 1 d . . . . .
Si1 Si 0.72164(6) 0.83987(6) 0.70108(4) 0.02896(14) Uani 1 1 d . . . . .
N2 N 0.63232(19) 0.73572(17) 0.54790(11) 0.0228(3) Uani 1 1 d . . . . .
N3 N 0.58598(19) 0.77881(17) 0.61499(11) 0.0253(4) Uani 1 1 d . . . . .
N1 N 0.52786(17) 0.70124(17) 0.48063(11) 0.0221(3) Uani 1 1 d . . . . .
C13 C 0.6520(2) 0.5202(2) 0.39173(14) 0.0261(4) Uani 1 1 d . . . . .
H13 H 0.652460 0.490829 0.329478 0.031 Uiso 1 1 calc R U . . .
C10 C 0.3139(2) 0.9019(2) 0.50943(14) 0.0264(4) Uani 1 1 d . . . . .
H10 H 0.334840 0.918188 0.574782 0.032 Uiso 1 1 calc R U . . .
C6 C 0.1396(2) 0.6616(2) 0.34736(15) 0.0287(4) Uani 1 1 d . . . . .
H6 H 0.069448 0.689356 0.380837 0.034 Uiso 1 1 calc R U . . .
C1 C 0.2853(2) 0.67393(19) 0.38206(13) 0.0224(4) Uani 1 1 d . . . . .
C19 C 0.6238(2) 0.7805(2) 0.33399(14) 0.0256(4) Uani 1 1 d . . . . .
H19 H 0.541950 0.842476 0.317497 0.031 Uiso 1 1 calc R U . . .
C3 C 0.3466(3) 0.5780(2) 0.25168(15) 0.0315(5) Uani 1 1 d . . . . .
H3 H 0.415347 0.547397 0.218110 0.038 Uiso 1 1 calc R U . . .
C7 C 0.2678(2) 0.6313(2) 0.56642(15) 0.0312(5) Uani 1 1 d . . . . .
H7 H 0.162998 0.638867 0.542955 0.037 Uiso 1 1 calc R U . . .
C2 C 0.3942(2) 0.6328(2) 0.33591(13) 0.0233(4) Uani 1 1 d . . . . .
C4 C 0.2025(3) 0.5674(2) 0.21625(15) 0.0356(5) Uani 1 1 d . . . . .
H4 H 0.174348 0.531436 0.158678 0.043 Uiso 1 1 calc R U . . .
C24 C 0.7449(2) 0.8622(2) 0.38756(15) 0.0302(5) Uani 1 1 d . . . . .
H24A H 0.713248 0.895175 0.441850 0.036 Uiso 1 1 calc R U . . .
H24B H 0.829313 0.805373 0.406039 0.036 Uiso 1 1 calc R U . . .
C12 C 0.4084(3) 0.9934(2) 0.46665(17) 0.0350(5) Uani 1 1 d . . . . .
H12A H 0.509082 0.977288 0.491832 0.052 Uiso 1 1 calc R U . . .
H12B H 0.384046 1.084383 0.477926 0.052 Uiso 1 1 calc R U . . .
H12C H 0.393052 0.977667 0.402579 0.052 Uiso 1 1 calc R U . . .
C18 C 0.5846(3) 0.4083(2) 0.43661(18) 0.0359(5) Uani 1 1 d . . . . .
H18A H 0.578762 0.434178 0.498192 0.043 Uiso 1 1 calc R U . . .
H18B H 0.485772 0.393757 0.404845 0.043 Uiso 1 1 calc R U . . .
C20 C 0.6680(3) 0.7397(2) 0.24579(16) 0.0358(5) Uani 1 1 d . . . . .
H20A H 0.747927 0.676316 0.258115 0.043 Uiso 1 1 calc R U . . .
H20B H 0.586350 0.695050 0.208651 0.043 Uiso 1 1 calc R U . . .
C5 C 0.0988(2) 0.6087(2) 0.26380(16) 0.0346(5) Uani 1 1 d . . . . .
H5 H 0.000219 0.600679 0.239082 0.041 Uiso 1 1 calc R U . . .
C9 C 0.3028(3) 0.4873(3) 0.55956(17) 0.0416(6) Uani 1 1 d . . . . .
H9A H 0.285427 0.460774 0.497117 0.062 Uiso 1 1 calc R U . . .
H9B H 0.241991 0.435522 0.592185 0.062 Uiso 1 1 calc R U . . .
H9C H 0.403654 0.472358 0.584954 0.062 Uiso 1 1 calc R U . . .
C23 C 0.7883(3) 0.9781(2) 0.33487(17) 0.0358(5) Uani 1 1 d . . . . .
H23A H 0.706604 1.039326 0.320846 0.043 Uiso 1 1 calc R U . . .
H23B H 0.868555 1.025564 0.371339 0.043 Uiso 1 1 calc R U . . .
C22 C 0.8335(3) 0.9326(2) 0.24940(18) 0.0422(6) Uani 1 1 d . . . . .
H22A H 0.857407 1.009503 0.215395 0.051 Uiso 1 1 calc R U . . .
H22B H 0.920185 0.877302 0.263420 0.051 Uiso 1 1 calc R U . . .
C11 C 0.1549(3) 0.9314(3) 0.47783(18) 0.0386(6) Uani 1 1 d . . . . .
H11A H 0.132454 0.923000 0.413176 0.058 Uiso 1 1 calc R U . . .
H11B H 0.133925 1.020827 0.494950 0.058 Uiso 1 1 calc R U . . .
H11C H 0.096743 0.869408 0.505139 0.058 Uiso 1 1 calc R U . . .
C14 C 0.8096(2) 0.5320(2) 0.4354(2) 0.0413(6) Uani 1 1 d . . . . .
H14A H 0.814469 0.563880 0.496865 0.050 Uiso 1 1 calc R U . . .
H14B H 0.856563 0.598083 0.402744 0.050 Uiso 1 1 calc R U . . .
C15 C 0.8929(3) 0.4030(3) 0.4375(2) 0.0470(7) Uani 1 1 d . . . . .
H15A H 0.897415 0.375199 0.376124 0.056 Uiso 1 1 calc R U . . .
H15B H 0.992090 0.416587 0.468955 0.056 Uiso 1 1 calc R U . . .
C21 C 0.7146(4) 0.8553(3) 0.19389(19) 0.0449(6) Uani 1 1 d . . . . .
H21A H 0.747910 0.822416 0.140116 0.054 Uiso 1 1 calc R U . . .
H21B H 0.631521 0.913497 0.174731 0.054 Uiso 1 1 calc R U . . .
C8 C 0.2864(3) 0.6769(3) 0.66266(17) 0.0445(6) Uani 1 1 d . . . . .
H8A H 0.386706 0.666339 0.690800 0.067 Uiso 1 1 calc R U . . .
H8B H 0.225245 0.624259 0.694523 0.067 Uiso 1 1 calc R U . . .
H8C H 0.259227 0.769234 0.664444 0.067 Uiso 1 1 calc R U . . .
C16 C 0.8227(3) 0.2969(3) 0.4835(2) 0.0450(7) Uani 1 1 d . . . . .
H16A H 0.826150 0.320491 0.546569 0.054 Uiso 1 1 calc R U . . .
H16B H 0.875162 0.213518 0.481197 0.054 Uiso 1 1 calc R U . . .
B1 B 0.5582(2) 0.6560(2) 0.38391(15) 0.0227(4) Uani 1 1 d . . . . .
C26 C 0.7147(3) 1.0212(3) 0.6903(2) 0.0455(6) Uani 1 1 d . . . . .
H26A H 0.743035 1.046832 0.634111 0.068 Uiso 1 1 calc R U . . .
H26B H 0.780518 1.060643 0.739667 0.068 Uiso 1 1 calc R U . . .
H26C H 0.617062 1.051626 0.691489 0.068 Uiso 1 1 calc R U . . .
C25 C 0.6689(3) 0.7808(3) 0.80578(17) 0.0465(7) Uani 1 1 d . . . . .
H25A H 0.579954 0.824067 0.814295 0.070 Uiso 1 1 calc R U . . .
H25B H 0.744890 0.801356 0.855790 0.070 Uiso 1 1 calc R U . . .
H25C H 0.653912 0.685919 0.802400 0.070 Uiso 1 1 calc R U . . .
C17 C 0.6681(3) 0.2800(3) 0.4385(2) 0.0549(8) Uani 1 1 d . . . . .
H17A H 0.621693 0.212866 0.470597 0.066 Uiso 1 1 calc R U . . .
H17B H 0.665741 0.248804 0.377090 0.066 Uiso 1 1 calc R U . . .
C27 C 0.9023(3) 0.7809(3) 0.6875(2) 0.0462(6) Uani 1 1 d . . . . .
H27A H 0.905975 0.685356 0.692998 0.069 Uiso 1 1 calc R U . . .
H27B H 0.974740 0.819928 0.733489 0.069 Uiso 1 1 calc R U . . .
H27C H 0.921213 0.806372 0.628921 0.069 Uiso 1 1 calc R U . . .

loop_
_atom_site_aniso_label
_atom_site_aniso_U_11
_atom_site_aniso_U_22
_atom_site_aniso_U_33
_atom_site_aniso_U_23
_atom_site_aniso_U_13
_atom_site_aniso_U_12
P1 0.0184(2) 0.0267(2) 0.0165(2) -0.0006(2) 0.00454(17) -0.0011(2)
Si1 0.0275(3) 0.0358(3) 0.0218(3) -0.0033(2) -0.0011(2) -0.0033(3)
N2 0.0209(8) 0.0276(8) 0.0190(8) -0.0009(6) 0.0010(7) -0.0003(7)
N3 0.0234(9) 0.0335(9) 0.0184(8) -0.0021(7) 0.0021(7) -0.0001(7)
N1 0.0178(8) 0.0286(8) 0.0199(8) -0.0019(7) 0.0031(7) 0.0001(7)
C13 0.0269(11) 0.0288(10) 0.0233(10) -0.0034(8) 0.0066(8) 0.0037(8)
C10 0.0264(11) 0.0314(11) 0.0211(10) -0.0055(8) 0.0034(8) 0.0035(8)
C6 0.0233(10) 0.0344(11) 0.0280(11) -0.0019(9) 0.0034(8) -0.0009(9)
C1 0.0238(10) 0.0243(9) 0.0184(9) -0.0002(7) 0.0023(8) -0.0029(8)
C19 0.0248(10) 0.0296(10) 0.0236(10) -0.0003(8) 0.0076(8) 0.0030(8)
C3 0.0336(12) 0.0370(12) 0.0238(11) -0.0059(9) 0.0046(9) 0.0001(9)
C7 0.0280(12) 0.0424(12) 0.0249(11) 0.0029(9) 0.0092(9) -0.0066(9)
C2 0.0249(10) 0.0252(10) 0.0201(9) -0.0004(8) 0.0044(8) -0.0002(8)
C4 0.0387(13) 0.0419(13) 0.0228(11) -0.0072(9) -0.0039(10) -0.0039(10)
C24 0.0270(11) 0.0347(11) 0.0304(11) 0.0008(9) 0.0098(9) -0.0034(9)
C12 0.0345(12) 0.0283(11) 0.0422(14) 0.0037(10) 0.0066(10) 0.0034(9)
C18 0.0292(12) 0.0295(11) 0.0478(14) 0.0016(10) 0.0037(10) -0.0020(9)
C20 0.0455(14) 0.0367(12) 0.0289(12) -0.0002(9) 0.0166(11) -0.0021(10)
C5 0.0257(11) 0.0414(13) 0.0326(12) -0.0039(10) -0.0065(9) -0.0035(10)
C9 0.0470(15) 0.0425(14) 0.0369(14) 0.0116(11) 0.0120(12) -0.0032(11)
C23 0.0352(13) 0.0314(12) 0.0418(14) 0.0049(10) 0.0096(11) -0.0009(10)
C22 0.0488(15) 0.0364(13) 0.0460(15) 0.0149(11) 0.0211(12) 0.0018(11)
C11 0.0282(12) 0.0425(13) 0.0445(14) -0.0088(11) 0.0046(11) 0.0084(10)
C14 0.0242(12) 0.0322(12) 0.0671(18) 0.0029(11) 0.0067(11) 0.0041(9)
C15 0.0294(13) 0.0468(15) 0.0644(18) 0.0004(13) 0.0070(12) 0.0132(11)
C21 0.0603(17) 0.0449(14) 0.0341(13) 0.0076(11) 0.0216(13) 0.0047(13)
C8 0.0494(16) 0.0623(17) 0.0262(12) -0.0006(11) 0.0187(11) -0.0162(13)
C16 0.0479(17) 0.0374(13) 0.0470(16) -0.0009(12) 0.0006(13) 0.0137(11)
B1 0.0212(11) 0.0290(11) 0.0182(10) -0.0033(8) 0.0045(8) 0.0008(9)
C26 0.0499(15) 0.0392(13) 0.0464(15) -0.0051(12) 0.0058(12) -0.0063(12)
C25 0.0612(18) 0.0534(16) 0.0237(12) -0.0033(11) 0.0041(12) -0.0153(14)
C17 0.0466(17) 0.0276(12) 0.085(2) 0.0034(13) -0.0031(16) 0.0005(11)
C27 0.0275(13) 0.0552(16) 0.0520(16) -0.0016(13) -0.0041(12) -0.0007(12)

loop_
_atom_type_symbol
_atom_type_description
_atom_type_scat_dispersion_real
_atom_type_scat_dispersion_imag
_atom_type_scat_source
C C 0.0033 0.0016 'International Tables Vol C Tables 4.2.6.8 and 6.1.1.4'
H H 0.0000 0.0000 'International Tables Vol C Tables 4.2.6.8 and 6.1.1.4'
B B 0.0013 0.0007 'International Tables Vol C Tables 4.2.6.8 and 6.1.1.4'
N N 0.0061 0.0033 'International Tables Vol C Tables 4.2.6.8 and 6.1.1.4'
P P 0.1023 0.0942 'International Tables Vol C Tables 4.2.6.8 and 6.1.1.4'
Si Si 0.0817 0.0704 'International Tables Vol C Tables 4.2.6.8 and 6.1.1.4'

loop_
_exptl_crystal_face_index_h
_exptl_crystal_face_index_k
_exptl_crystal_face_index_l
_exptl_crystal_face_perp_dist
1.00 0.00 -1.00 0.1000
-1.00 0.00 1.00 0.1220
0.00 1.00 1.00 0.0950
-1.00 -1.00 0.00 0.0610
0.00 -1.00 1.00 0.0390
0.00 1.00 -1.00 0.0990
0.00 0.00 -1.00 0.0630
0.00 0.00 1.00 0.0980
1.00 0.00 1.00 0.1510
-1.00 0.00 -1.00 0.0820
-1.00 -1.00 -2.00 0.0250

loop_
_geom_angle_atom_site_label_1
_geom_angle_atom_site_label_2
_geom_angle_atom_site_label_3
_geom_angle
_geom_angle_site_symmetry_1
_geom_angle_site_symmetry_3
_geom_angle_publ_flag
N1 P1 C10 114.92(9) . . ?
N1 P1 C1 93.85(9) . . ?
N1 P1 C7 121.17(10) . . ?
C10 P1 C7 107.21(10) . . ?
C1 P1 C10 112.97(10) . . ?
C1 P1 C7 105.72(10) . . ?
N3 Si1 C26 105.80(12) . . ?
N3 Si1 C25 104.84(11) . . ?
N3 Si1 C27 111.34(11) . . ?
C26 Si1 C25 112.88(14) . . ?
C26 Si1 C27 109.37(14) . . ?
C25 Si1 C27 112.35(14) . . ?
N3 N2 N1 113.58(17) . . ?
N2 N3 Si1 114.47(14) . . ?
N2 N1 P1 118.27(13) . . ?
N2 N1 B1 123.33(16) . . ?
B1 N1 P1 117.61(13) . . ?
C18 C13 H13 106.0 . . ?
C18 C13 C14 108.30(19) . . ?
C18 C13 B1 113.73(17) . . ?
C14 C13 H13 106.0 . . ?
C14 C13 B1 116.11(18) . . ?
B1 C13 H13 106.0 . . ?
P1 C10 H10 107.4 . . ?
C12 C10 P1 111.33(15) . . ?
C12 C10 H10 107.4 . . ?
C12 C10 C11 111.33(19) . . ?
C11 C10 P1 111.77(16) . . ?
C11 C10 H10 107.4 . . ?
C1 C6 H6 120.4 . . ?
C5 C6 H6 120.4 . . ?
C5 C6 C1 119.2(2) . . ?
C6 C1 P1 124.99(16) . . ?
C6 C1 C2 122.87(19) . . ?
C2 C1 P1 111.96(15) . . ?
C24 C19 H19 105.4 . . ?
C24 C19 C20 108.91(18) . . ?
C24 C19 B1 118.36(17) . . ?
C20 C19 H19 105.4 . . ?
C20 C19 B1 112.16(17) . . ?
B1 C19 H19 105.4 . . ?
C2 C3 H3 119.0 . . ?
C4 C3 H3 119.0 . . ?
C4 C3 C2 122.0(2) . . ?
P1 C7 H7 105.4 . . ?
C9 C7 P1 111.13(16) . . ?
C9 C7 H7 105.4 . . ?
C9 C7 C8 111.9(2) . . ?
C8 C7 P1 116.56(17) . . ?
C8 C7 H7 105.4 . . ?
C1 C2 B1 117.19(17) . . ?
C3 C2 C1 115.50(19) . . ?
C3 C2 B1 127.30(19) . . ?
C3 C4 H4 119.6 . . ?
C3 C4 C5 120.7(2) . . ?
C5 C4 H4 119.6 . . ?
C19 C24 H24A 109.1 . . ?
C19 C24 H24B 109.1 . . ?
H24A C24 H24B 107.8 . . ?
C23 C24 C19 112.53(19) . . ?
C23 C24 H24A 109.1 . . ?
C23 C24 H24B 109.1 . . ?
C10 C12 H12A 109.5 . . ?
C10 C12 H12B 109.5 . . ?
C10 C12 H12C 109.5 . . ?
H12A C12 H12B 109.5 . . ?
H12A C12 H12C 109.5 . . ?
H12B C12 H12C 109.5 . . ?
C13 C18 H18A 108.9 . . ?
C13 C18 H18B 108.9 . . ?
H18A C18 H18B 107.7 . . ?
C17 C18 C13 113.2(2) . . ?
C17 C18 H18A 108.9 . . ?
C17 C18 H18B 108.9 . . ?
C19 C20 H20A 108.9 . . ?
C19 C20 H20B 108.9 . . ?
H20A C20 H20B 107.8 . . ?
C21 C20 C19 113.2(2) . . ?
C21 C20 H20A 108.9 . . ?
C21 C20 H20B 108.9 . . ?
C6 C5 C4 119.7(2) . . ?
C6 C5 H5 120.2 . . ?
C4 C5 H5 120.2 . . ?
C7 C9 H9A 109.5 . . ?
C7 C9 H9B 109.5 . . ?
C7 C9 H9C 109.5 . . ?
H9A C9 H9B 109.5 . . ?
H9A C9 H9C 109.5 . . ?
H9B C9 H9C 109.5 . . ?
C24 C23 H23A 109.4 . . ?
C24 C23 H23B 109.4 . . ?
H23A C23 H23B 108.0 . . ?
C22 C23 C24 111.1(2) . . ?
C22 C23 H23A 109.4 . . ?
C22 C23 H23B 109.4 . . ?
C23 C22 H22A 109.5 . . ?
C23 C22 H22B 109.5 . . ?
H22A C22 H22B 108.1 . . ?
C21 C22 C23 110.5(2) . . ?
C21 C22 H22A 109.5 . . ?
C21 C22 H22B 109.5 . . ?
C10 C11 H11A 109.5 . . ?
C10 C11 H11B 109.5 . . ?
C10 C11 H11C 109.5 . . ?
H11A C11 H11B 109.5 . . ?
H11A C11 H11C 109.5 . . ?
H11B C11 H11C 109.5 . . ?
C13 C14 H14A 108.8 . . ?
C13 C14 H14B 108.8 . . ?
C13 C14 C15 113.6(2) . . ?
H14A C14 H14B 107.7 . . ?
C15 C14 H14A 108.8 . . ?
C15 C14 H14B 108.8 . . ?
C14 C15 H15A 109.4 . . ?
C14 C15 H15B 109.4 . . ?
H15A C15 H15B 108.0 . . ?
C16 C15 C14 111.2(2) . . ?
C16 C15 H15A 109.4 . . ?
C16 C15 H15B 109.4 . . ?
C20 C21 H21A 109.3 . . ?
C20 C21 H21B 109.3 . . ?
C22 C21 C20 111.4(2) . . ?
C22 C21 H21A 109.3 . . ?
C22 C21 H21B 109.3 . . ?
H21A C21 H21B 108.0 . . ?
C7 C8 H8A 109.5 . . ?
C7 C8 H8B 109.5 . . ?
C7 C8 H8C 109.5 . . ?
H8A C8 H8B 109.5 . . ?
H8A C8 H8C 109.5 . . ?
H8B C8 H8C 109.5 . . ?
C15 C16 H16A 109.7 . . ?
C15 C16 H16B 109.7 . . ?
C15 C16 C17 109.8(2) . . ?
H16A C16 H16B 108.2 . . ?
C17 C16 H16A 109.7 . . ?
C17 C16 H16B 109.7 . . ?
N1 B1 C13 110.67(16) . . ?
N1 B1 C19 109.94(16) . . ?
C13 B1 C19 116.17(17) . . ?
C2 B1 N1 98.54(15) . . ?
C2 B1 C13 112.03(17) . . ?
C2 B1 C19 108.05(17) . . ?
Si1 C26 H26A 109.5 . . ?
Si1 C26 H26B 109.5 . . ?
Si1 C26 H26C 109.5 . . ?
H26A C26 H26B 109.5 . . ?
H26A C26 H26C 109.5 . . ?
H26B C26 H26C 109.5 . . ?
Si1 C25 H25A 109.5 . . ?
Si1 C25 H25B 109.5 . . ?
Si1 C25 H25C 109.5 . . ?
H25A C25 H25B 109.5 . . ?
H25A C25 H25C 109.5 . . ?
H25B C25 H25C 109.5 . . ?
C18 C17 H17A 109.3 . . ?
C18 C17 H17B 109.3 . . ?
C16 C17 C18 111.6(2) . . ?
C16 C17 H17A 109.3 . . ?
C16 C17 H17B 109.3 . . ?
H17A C17 H17B 108.0 . . ?
Si1 C27 H27A 109.5 . . ?
Si1 C27 H27B 109.5 . . ?
Si1 C27 H27C 109.5 . . ?
H27A C27 H27B 109.5 . . ?
H27A C27 H27C 109.5 . . ?
H27B C27 H27C 109.5 . . ?

loop_
_geom_bond_atom_site_label_1
_geom_bond_atom_site_label_2
_geom_bond_distance
_geom_bond_site_symmetry_2
_geom_bond_publ_flag
P1 N1 1.6875(17) . ?
P1 C10 1.834(2) . ?
P1 C1 1.788(2) . ?
P1 C7 1.836(2) . ?
Si1 N3 1.7884(19) . ?
Si1 C26 1.860(3) . ?
Si1 C25 1.860(3) . ?
Si1 C27 1.860(3) . ?
N2 N3 1.264(2) . ?
N2 N1 1.347(2) . ?
N1 B1 1.624(3) . ?
C13 H13 1.0000 . ?
C13 C18 1.529(3) . ?
C13 C14 1.534(3) . ?
C13 B1 1.641(3) . ?
C10 H10 1.0000 . ?
C10 C12 1.519(3) . ?
C10 C11 1.531(3) . ?
C6 H6 0.9500 . ?
C6 C1 1.398(3) . ?
C6 C5 1.382(3) . ?
C1 C2 1.411(3) . ?
C19 H19 1.0000 . ?
C19 C24 1.537(3) . ?
C19 C20 1.539(3) . ?
C19 B1 1.659(3) . ?
C3 H3 0.9500 . ?
C3 C2 1.407(3) . ?
C3 C4 1.385(3) . ?
C7 H7 1.0000 . ?
C7 C9 1.516(4) . ?
C7 C8 1.527(3) . ?
C2 B1 1.620(3) . ?
C4 H4 0.9500 . ?
C4 C5 1.385(3) . ?
C24 H24A 0.9900 . ?
C24 H24B 0.9900 . ?
C24 C23 1.529(3) . ?
C12 H12A 0.9800 . ?
C12 H12B 0.9800 . ?
C12 H12C 0.9800 . ?
C18 H18A 0.9900 . ?
C18 H18B 0.9900 . ?
C18 C17 1.529(4) . ?
C20 H20A 0.9900 . ?
C20 H20B 0.9900 . ?
C20 C21 1.530(3) . ?
C5 H5 0.9500 . ?
C9 H9A 0.9800 . ?
C9 H9B 0.9800 . ?
C9 H9C 0.9800 . ?
C23 H23A 0.9900 . ?
C23 H23B 0.9900 . ?
C23 C22 1.518(4) . ?
C22 H22A 0.9900 . ?
C22 H22B 0.9900 . ?
C22 C21 1.512(4) . ?
C11 H11A 0.9800 . ?
C11 H11B 0.9800 . ?
C11 H11C 0.9800 . ?
C14 H14A 0.9900 . ?
C14 H14B 0.9900 . ?
C14 C15 1.534(3) . ?
C15 H15A 0.9900 . ?
C15 H15B 0.9900 . ?
C15 C16 1.508(4) . ?
C21 H21A 0.9900 . ?
C21 H21B 0.9900 . ?
C8 H8A 0.9800 . ?
C8 H8B 0.9800 . ?
C8 H8C 0.9800 . ?
C16 H16A 0.9900 . ?
C16 H16B 0.9900 . ?
C16 C17 1.518(4) . ?
C26 H26A 0.9800 . ?
C26 H26B 0.9800 . ?
C26 H26C 0.9800 . ?
C25 H25A 0.9800 . ?
C25 H25B 0.9800 . ?
C25 H25C 0.9800 . ?
C17 H17A 0.9900 . ?
C17 H17B 0.9900 . ?
C27 H27A 0.9800 . ?
C27 H27B 0.9800 . ?
C27 H27C 0.9800 . ?

loop_
_geom_torsion_atom_site_label_1
_geom_torsion_atom_site_label_2
_geom_torsion_atom_site_label_3
_geom_torsion_atom_site_label_4
_geom_torsion
_geom_torsion_site_symmetry_1
_geom_torsion_site_symmetry_2
_geom_torsion_site_symmetry_3
_geom_torsion_site_symmetry_4
_geom_torsion_publ_flag
P1 N1 B1 C13 -126.64(15) . . . . ?
P1 N1 B1 C19 103.70(17) . . . . ?
P1 N1 B1 C2 -9.12(19) . . . . ?
P1 C1 C2 C3 175.41(16) . . . . ?
P1 C1 C2 B1 -5.8(2) . . . . ?
N2 N1 B1 C13 63.7(2) . . . . ?
N2 N1 B1 C19 -66.0(2) . . . . ?
N2 N1 B1 C2 -178.77(17) . . . . ?
N3 N2 N1 P1 4.5(2) . . . . ?
N3 N2 N1 B1 174.09(17) . . . . ?
N1 P1 C10 C12 29.15(19) . . . . ?
N1 P1 C10 C11 154.33(16) . . . . ?
N1 P1 C1 C6 175.02(18) . . . . ?
N1 P1 C1 C2 -0.21(16) . . . . ?
N1 P1 C7 C9 -42.6(2) . . . . ?
N1 P1 C7 C8 87.2(2) . . . . ?
N1 N2 N3 Si1 -174.30(13) . . . . ?
C13 C18 C17 C16 56.5(4) . . . . ?
C13 C14 C15 C16 -56.4(3) . . . . ?
C10 P1 N1 N2 58.82(17) . . . . ?
C10 P1 N1 B1 -111.37(15) . . . . ?
C10 P1 C1 C6 -65.8(2) . . . . ?
C10 P1 C1 C2 118.94(15) . . . . ?
C10 P1 C7 C9 -177.22(17) . . . . ?
C10 P1 C7 C8 -47.5(2) . . . . ?
C6 C1 C2 C3 0.1(3) . . . . ?
C6 C1 C2 B1 178.85(19) . . . . ?
C1 P1 N1 N2 176.37(15) . . . . ?
C1 P1 N1 B1 6.19(15) . . . . ?
C1 P1 C10 C12 -76.95(18) . . . . ?
C1 P1 C10 C11 48.23(19) . . . . ?
C1 P1 C7 C9 62.01(19) . . . . ?
C1 P1 C7 C8 -168.2(2) . . . . ?
C1 C6 C5 C4 0.7(3) . . . . ?
C1 C2 B1 N1 8.9(2) . . . . ?
C1 C2 B1 C13 125.37(19) . . . . ?
C1 C2 B1 C19 -105.4(2) . . . . ?
C19 C24 C23 C22 -57.1(3) . . . . ?
C19 C20 C21 C22 55.2(3) . . . . ?
C3 C2 B1 N1 -172.5(2) . . . . ?
C3 C2 B1 C13 -56.0(3) . . . . ?
C3 C2 B1 C19 73.2(3) . . . . ?
C3 C4 C5 C6 0.3(4) . . . . ?
C7 P1 N1 N2 -72.65(18) . . . . ?
C7 P1 N1 B1 117.16(15) . . . . ?
C7 P1 C10 C12 166.99(16) . . . . ?
C7 P1 C10 C11 -67.82(18) . . . . ?
C7 P1 C1 C6 51.1(2) . . . . ?
C7 P1 C1 C2 -124.11(16) . . . . ?
C2 C3 C4 C5 -1.2(4) . . . . ?
C4 C3 C2 C1 1.0(3) . . . . ?
C4 C3 C2 B1 -177.6(2) . . . . ?
C24 C19 C20 C21 -52.9(3) . . . . ?
C24 C19 B1 N1 46.4(2) . . . . ?
C24 C19 B1 C13 -80.2(2) . . . . ?
C24 C19 B1 C2 152.95(17) . . . . ?
C24 C23 C22 C21 57.0(3) . . . . ?
C18 C13 C14 C15 52.9(3) . . . . ?
C18 C13 B1 N1 54.9(2) . . . . ?
C18 C13 B1 C19 -178.81(19) . . . . ?
C18 C13 B1 C2 -54.0(2) . . . . ?
C20 C19 C24 C23 53.8(2) . . . . ?
C20 C19 B1 N1 174.57(18) . . . . ?
C20 C19 B1 C13 47.9(3) . . . . ?
C20 C19 B1 C2 -78.9(2) . . . . ?
C5 C6 C1 P1 -175.64(17) . . . . ?
C5 C6 C1 C2 -0.9(3) . . . . ?
C23 C22 C21 C20 -55.9(3) . . . . ?
C14 C13 C18 C17 -52.8(3) . . . . ?
C14 C13 B1 N1 -71.8(2) . . . . ?
C14 C13 B1 C19 54.5(3) . . . . ?
C14 C13 B1 C2 179.33(19) . . . . ?
C14 C15 C16 C17 56.3(3) . . . . ?
C15 C16 C17 C18 -56.7(4) . . . . ?
B1 C13 C18 C17 176.5(2) . . . . ?
B1 C13 C14 C15 -177.8(2) . . . . ?
B1 C19 C24 C23 -176.59(18) . . . . ?
B1 C19 C20 C21 174.2(2) . . . . ?
C26 Si1 N3 N2 101.45(18) . . . . ?
C25 Si1 N3 N2 -139.00(17) . . . . ?
C27 Si1 N3 N2 -17.27(19) . . . . ?
